data_4130392
loop_
_publ_author_name
'Topi\'c, Filip'
'Rissanen, Kari'

_publ_section_title
;
 Systematic Construction of Ternary Cocrystals by Orthogonal and Robust
 Hydrogen and Halogen Bonds.
;
_journal_issue 20
_journal_name_full 'Journal of the American Chemical Society'
_journal_page_first 6610
_journal_page_last 6616
_journal_paper_doi 10.1021/jacs.6b02854
_journal_volume 138
_journal_year 2016
_chemical_formula_moiety 'C16 H24 O6, 2(C6 F4 I2), 2(C2 H6 N2 S)'
_chemical_formula_sum 'C32 H36 F8 I4 N4 O6 S2'
_chemical_formula_weight 1296.37
_space_group_crystal_system monoclinic
_space_group_IT_number 13
_space_group_name_Hall '-P 2yc'
_space_group_name_H-M_alt 'P 1 2/c 1'
_atom_sites_solution_hydrogens geom
_atom_sites_solution_primary iterative
_atom_sites_solution_secondary difmap
_audit_creation_method SHELXL-2014/7
_cell_angle_alpha 90
_cell_angle_beta 96.9011(9)
_cell_angle_gamma 90
_cell_formula_units_Z 2
_cell_length_a 9.78510(10)
_cell_length_b 13.5446(2)
_cell_length_c 16.3773(2)
_cell_measurement_reflns_used 5114
_cell_measurement_temperature 253.0(1)
_cell_measurement_theta_max 27.878
_cell_measurement_theta_min 0.407
_cell_volume 2154.84(5)
_computing_cell_refinement 'HKL Scalepack (Otwinowski & Minor, 1997)'
_computing_data_collection 'Collect (Bruker AXS BV, 1997-2004)'
_computing_data_reduction 'HKL Denzo and Scalepack (Otwinowski & Minor, 1997)'
_computing_publication_material 'WinGX (Farrugia, 2012)'
_computing_structure_refinement 'SHELXL-2014/7 (Sheldrick, 2015)'
_computing_structure_solution 'SHELXT-2014/5 (Sheldrick, 2015)'
_diffrn_ambient_temperature 253.0(1)
_diffrn_detector_area_resol_mean 9
_diffrn_measured_fraction_theta_full 0.997
_diffrn_measured_fraction_theta_max 0.991
_diffrn_measurement_device '95mm CCD camera on \k-goniostat'
_diffrn_measurement_device_type 'Bruker-Nonius KappaCCD with APEXII detector'
_diffrn_measurement_method '\f scans + \w scans'
_diffrn_radiation_monochromator 'horizonally mounted graphite crystal'
_diffrn_radiation_source 'fine-focus sealed tube'
_diffrn_radiation_type MoK\a
_diffrn_radiation_wavelength 0.71073
_diffrn_reflns_av_R_equivalents 0.0380
_diffrn_reflns_av_unetI/netI 0.0377
_diffrn_reflns_Laue_measured_fraction_full 0.997
_diffrn_reflns_Laue_measured_fraction_max 0.991
_diffrn_reflns_limit_h_max 11
_diffrn_reflns_limit_h_min -12
_diffrn_reflns_limit_k_max 17
_diffrn_reflns_limit_k_min -17
_diffrn_reflns_limit_l_max 21
_diffrn_reflns_limit_l_min -19
_diffrn_reflns_number 21877
_diffrn_reflns_point_group_measured_fraction_full 0.997
_diffrn_reflns_point_group_measured_fraction_max 0.991
_diffrn_reflns_theta_full 25.250
_diffrn_reflns_theta_max 28.022
_diffrn_reflns_theta_min 2.756
_exptl_absorpt_coefficient_mu 3.068
_exptl_absorpt_correction_T_max 0.7456
_exptl_absorpt_correction_T_min 0.5775
_exptl_absorpt_correction_type multi-scan
_exptl_absorpt_process_details 'SADABS 2008 (Sheldrick, 1996)'
_exptl_crystal_colour colourless
_exptl_crystal_density_diffrn 1.998
_exptl_crystal_density_method 'not measured'
_exptl_crystal_description block
_exptl_crystal_F_000 1240
_exptl_crystal_size_max 0.480
_exptl_crystal_size_mid 0.200
_exptl_crystal_size_min 0.180
_refine_diff_density_max 0.592
_refine_diff_density_min -0.530
_refine_diff_density_rms 0.079
_refine_ls_extinction_coef 0.00289(17)
_refine_ls_extinction_expression Fc^*^=kFc[1+0.001xFc^2^\l^3^/sin(2\q)]^-1/4^
_refine_ls_extinction_method 'SHELXL-2014/7 (Sheldrick 2015)'
_refine_ls_goodness_of_fit_ref 1.041
_refine_ls_hydrogen_treatment constr
_refine_ls_matrix_type full
_refine_ls_number_parameters 255
_refine_ls_number_reflns 5161
_refine_ls_number_restraints 83
_refine_ls_restrained_S_all 1.046
_refine_ls_R_factor_all 0.0461
_refine_ls_R_factor_gt 0.0331
_refine_ls_shift/su_max 0.001
_refine_ls_shift/su_mean 0.000
_refine_ls_structure_factor_coef Fsqd
_refine_ls_weighting_details 'w=1/[\s^2^(Fo^2^)+2.8833P] where P=(Fo^2^+2Fc^2^)/3'
_refine_ls_weighting_scheme calc
_refine_ls_wR_factor_gt 0.0656
_refine_ls_wR_factor_ref 0.0702
_reflns_Friedel_coverage 0.000
_reflns_number_gt 4070
_reflns_number_total 5161
_reflns_threshold_expression 'I > 2\s(I)'
_cod_data_source_file ja6b02854_si_002.cif
_cod_data_source_block B_D-2_3-2_253K
_cod_original_sg_symbol_H-M 'P 2/c'
_cod_database_code 4130392
_shelx_shelxl_version_number 2014/7
_shelx_space_group_comment
;
The symmetry employed for this shelxl refinement is uniquely defined
by the following loop, which should always be used as a source of
symmetry information in preference to the above space-group names.
They are only intended as comments.
;
_shelx_estimated_absorpt_t_min 0.321
_shelx_estimated_absorpt_t_max 0.608

loop_
_space_group_symop_operation_xyz
'x, y, z'
'-x, y, -z+1/2'
'-x, -y, -z'
'x, -y, z-1/2'

loop_
_atom_site_label
_atom_site_type_symbol
_atom_site_fract_x
_atom_site_fract_y
_atom_site_fract_z
_atom_site_U_iso_or_equiv
_atom_site_adp_type
_atom_site_occupancy
_atom_site_site_symmetry_order
_atom_site_calc_flag
_atom_site_refinement_flags_posn
_atom_site_refinement_flags_adp
C1A C 0.8255(4) 0.1908(2) 0.5983(2) 0.0442(7) Uani 1 1 d . .
C2A C 0.8570(5) 0.2969(3) 0.4787(3) 0.0711(12) Uani 1 1 d . .
H2A1 H 0.7582 0.2985 0.4714 0.107 Uiso 1 1 calc R U
H2A2 H 0.8894 0.2657 0.4320 0.107 Uiso 1 1 calc R U
H2A3 H 0.8921 0.3631 0.4839 0.107 Uiso 1 1 calc R U
N1A N 0.8926(3) 0.1429(2) 0.66118(19) 0.0575(8) Uani 1 1 d . .
H1A1 H 0.9809 0.1460 0.6699 0.069 Uiso 1 1 calc R U
H1A2 H 0.8478 0.1086 0.6933 0.069 Uiso 1 1 calc R U
N2A N 0.9043(3) 0.2418(2) 0.5521(2) 0.0598(8) Uani 1 1 d . .
H2A H 0.9914 0.2419 0.5677 0.072 Uiso 1 1 calc R U
S1A S 0.65110(9) 0.18552(6) 0.57771(6) 0.0517(2) Uani 1 1 d . .
C1C C 0.9447(4) 0.4364(2) 0.7729(2) 0.0451(7) Uani 1 1 d D U
C2C C 0.8932(5) 0.5253(3) 0.7974(3) 0.0645(11) Uani 1 1 d . U
H2C H 0.8217 0.5258 0.8301 0.077 Uiso 1 1 calc R U
C3C C 0.9472(6) 0.6133(3) 0.7735(3) 0.0814(15) Uani 1 1 d . U
H3C H 0.9114 0.6729 0.7896 0.098 Uiso 1 1 calc R U
C4C C 0.7751(4) 0.3453(3) 0.8332(2) 0.0566(9) Uani 1 1 d D U
H4C1 H 0.7114 0.3967 0.8118 0.068 Uiso 1 1 calc R U
H4C2 H 0.8028 0.3584 0.8910 0.068 Uiso 1 1 calc R U
C5C C 0.7070(4) 0.2477(3) 0.8232(3) 0.0625(10) Uani 1 1 d D U
H5C1 H 0.6254 0.2477 0.8515 0.075 Uiso 1 1 calc R U
H5C2 H 0.6786 0.2354 0.7653 0.075 Uiso 1 1 calc R U
C6C C 0.7245(5) 0.0814(3) 0.8618(3) 0.0766(13) Uani 1 1 d D U
H6C1 H 0.6578 0.0730 0.8135 0.092 Uiso 1 1 calc R U
H6C2 H 0.6754 0.0831 0.9098 0.092 Uiso 1 1 calc R U
C7C C 0.8237(5) -0.0024(3) 0.8685(3) 0.0869(14) Uani 1 1 d D U
H7C1 H 0.8960 0.0092 0.9134 0.104 Uiso 1 1 calc R U
H7C2 H 0.7768 -0.0632 0.8796 0.104 Uiso 1 1 calc R U
C8C C 0.9716(5) -0.0915(3) 0.7900(3) 0.106(2) Uani 1 1 d D U
H8C1 H 0.9225 -0.1527 0.7963 0.127 Uiso 1 1 calc R U
H8C2 H 1.0460 -0.0868 0.8346 0.127 Uiso 1 1 calc R U
O1C O 0.8922(2) 0.34559(17) 0.78989(15) 0.0498(6) Uani 1 1 d D U
O2C O 0.7979(3) 0.17137(18) 0.85573(16) 0.0579(7) Uani 1 1 d D U
O3C O 0.8810(3) -0.01061(19) 0.79320(18) 0.0704(8) Uani 1 1 d D U
C1S C 0.6150(3) 0.5826(2) 0.6094(2) 0.0422(8) Uani 1 1 d . .
C2S C 0.7201(4) 0.6340(2) 0.5795(2) 0.0436(8) Uani 1 1 d . .
C3S C 0.7219(3) 0.7361(2) 0.5790(2) 0.0430(7) Uani 1 1 d . .
C4S C 0.6199(3) 0.7909(2) 0.60890(19) 0.0407(7) Uani 1 1 d . .
C5S C 0.5150(3) 0.7394(2) 0.6386(2) 0.0430(8) Uani 1 1 d . .
C6S C 0.5145(4) 0.6377(3) 0.6389(2) 0.0463(8) Uani 1 1 d . .
F1S F 0.8226(2) 0.58605(14) 0.54884(14) 0.0603(6) Uani 1 1 d . .
F2S F 0.8277(2) 0.78193(15) 0.54895(15) 0.0629(6) Uani 1 1 d . .
F3S F 0.4117(2) 0.78777(16) 0.66826(14) 0.0614(6) Uani 1 1 d . .
F4S F 0.4081(2) 0.59166(16) 0.66875(15) 0.0677(6) Uani 1 1 d . .
I1S I 0.61281(3) 0.42818(2) 0.60586(2) 0.05240(9) Uani 1 1 d . .
I2S I 0.62196(2) 0.94573(2) 0.60410(2) 0.04777(9) Uani 1 1 d . .

loop_
_atom_site_aniso_label
_atom_site_aniso_U_11
_atom_site_aniso_U_22
_atom_site_aniso_U_33
_atom_site_aniso_U_23
_atom_site_aniso_U_13
_atom_site_aniso_U_12
C1A 0.0442(19) 0.0367(16) 0.0500(19) -0.0044(15) -0.0014(15) 0.0026(14)
C2A 0.064(3) 0.085(3) 0.065(3) 0.017(2) 0.012(2) -0.001(2)
N1A 0.0483(18) 0.0599(19) 0.061(2) 0.0091(15) -0.0071(15) 0.0066(15)
N2A 0.0410(18) 0.077(2) 0.060(2) 0.0096(17) -0.0016(15) -0.0038(16)
S1A 0.0390(5) 0.0389(4) 0.0745(6) 0.0047(4) -0.0045(4) -0.0019(4)
C1C 0.0458(19) 0.0394(16) 0.0486(19) -0.0006(14) -0.0005(15) 0.0016(14)
C2C 0.076(3) 0.054(2) 0.063(2) -0.0058(18) 0.005(2) 0.0166(19)
C3C 0.130(5) 0.0392(19) 0.072(3) -0.0055(19) -0.003(3) 0.016(2)
C4C 0.047(2) 0.068(2) 0.059(2) 0.0015(18) 0.0213(18) 0.0078(17)
C5C 0.043(2) 0.082(3) 0.066(3) 0.009(2) 0.0185(19) -0.0030(18)
C6C 0.077(3) 0.075(3) 0.080(3) 0.016(2) 0.015(2) -0.033(2)
C7C 0.100(4) 0.064(3) 0.091(3) 0.031(2) -0.012(3) -0.037(2)
C8C 0.080(4) 0.040(2) 0.190(7) 0.029(3) -0.014(4) -0.012(2)
O1C 0.0429(13) 0.0424(12) 0.0674(16) -0.0010(11) 0.0196(12) 0.0035(10)
O2C 0.0496(15) 0.0613(16) 0.0633(16) 0.0110(12) 0.0090(12) -0.0170(12)
O3C 0.0691(19) 0.0466(15) 0.088(2) 0.0142(14) -0.0213(16) -0.0101(13)
C1S 0.045(2) 0.0354(16) 0.0453(19) 0.0005(13) -0.0004(15) -0.0042(13)
C2S 0.045(2) 0.0401(17) 0.0465(19) -0.0018(14) 0.0074(15) 0.0016(14)
C3S 0.0421(19) 0.0403(17) 0.0467(19) 0.0016(14) 0.0058(15) -0.0022(14)
C4S 0.046(2) 0.0331(16) 0.0407(17) -0.0006(12) -0.0037(15) 0.0004(13)
C5S 0.0338(18) 0.0471(19) 0.048(2) -0.0020(15) 0.0043(15) 0.0049(14)
C6S 0.042(2) 0.0454(19) 0.051(2) 0.0034(15) 0.0040(16) -0.0062(15)
F1S 0.0588(14) 0.0465(11) 0.0794(15) -0.0014(10) 0.0240(12) 0.0076(10)
F2S 0.0595(14) 0.0469(11) 0.0879(16) 0.0045(11) 0.0318(12) -0.0058(10)
F3S 0.0475(13) 0.0605(13) 0.0791(15) -0.0043(11) 0.0192(11) 0.0079(10)
F4S 0.0525(14) 0.0596(13) 0.0947(18) 0.0067(12) 0.0245(13) -0.0124(10)
I1S 0.05700(17) 0.03825(13) 0.05962(16) 0.00534(10) -0.00258(12) -0.00493(10)
I2S 0.04683(15) 0.03854(13) 0.05592(15) -0.00316(10) -0.00212(10) 0.00180(9)

loop_
_atom_type_symbol
_atom_type_description
_atom_type_scat_dispersion_real
_atom_type_scat_dispersion_imag
_atom_type_scat_source
C C 0.0033 0.0016 'International Tables Vol C Tables 4.2.6.8 and 6.1.1.4'
H H 0.0000 0.0000 'International Tables Vol C Tables 4.2.6.8 and 6.1.1.4'
F F 0.0171 0.0103 'International Tables Vol C Tables 4.2.6.8 and 6.1.1.4'
I I -0.4742 1.8119 'International Tables Vol C Tables 4.2.6.8 and 6.1.1.4'
N N 0.0061 0.0033 'International Tables Vol C Tables 4.2.6.8 and 6.1.1.4'
O O 0.0106 0.0060 'International Tables Vol C Tables 4.2.6.8 and 6.1.1.4'
S S 0.1246 0.1234 'International Tables Vol C Tables 4.2.6.8 and 6.1.1.4'

loop_
_geom_angle_atom_site_label_1
_geom_angle_atom_site_label_2
_geom_angle_atom_site_label_3
_geom_angle
_geom_angle_site_symmetry_1
_geom_angle_site_symmetry_3
N1A C1A N2A 115.4(3) . .
N1A C1A S1A 121.7(3) . .
N2A C1A S1A 122.9(3) . .
N2A C2A H2A1 109.5 . .
N2A C2A H2A2 109.5 . .
H2A1 C2A H2A2 109.5 . .
N2A C2A H2A3 109.5 . .
H2A1 C2A H2A3 109.5 . .
H2A2 C2A H2A3 109.5 . .
C1A N1A H1A1 120.0 . .
C1A N1A H1A2 120.0 . .
H1A1 N1A H1A2 120.0 . .
C1A N2A C2A 126.2(3) . .
C1A N2A H2A 116.9 . .
C2A N2A H2A 116.9 . .
O1C C1C C2C 124.3(3) . .
O1C C1C C1C 116.34(17) . 2_756
C2C C1C C1C 119.4(2) . 2_756
C3C C2C C1C 120.3(4) . .
C3C C2C H2C 119.8 . .
C1C C2C H2C 119.8 . .
C3C C3C C2C 120.2(3) 2_756 .
C3C C3C H3C 119.9 2_756 .
C2C C3C H3C 119.9 . .
O1C C4C C5C 109.1(3) . .
O1C C4C H4C1 109.9 . .
C5C C4C H4C1 109.9 . .
O1C C4C H4C2 109.9 . .
C5C C4C H4C2 109.9 . .
H4C1 C4C H4C2 108.3 . .
O2C C5C C4C 110.8(3) . .
O2C C5C H5C1 109.5 . .
C4C C5C H5C1 109.5 . .
O2C C5C H5C2 109.5 . .
C4C C5C H5C2 109.5 . .
H5C1 C5C H5C2 108.1 . .
O2C C6C C7C 109.2(3) . .
O2C C6C H6C1 109.8 . .
C7C C6C H6C1 109.8 . .
O2C C6C H6C2 109.9 . .
C7C C6C H6C2 109.9 . .
H6C1 C6C H6C2 108.3 . .
O3C C7C C6C 108.5(3) . .
O3C C7C H7C1 110.0 . .
C6C C7C H7C1 110.0 . .
O3C C7C H7C2 110.0 . .
C6C C7C H7C2 110.0 . .
H7C1 C7C H7C2 108.4 . .
O3C C8C C8C 109.7(4) . 2_756
O3C C8C H8C1 109.7 . .
C8C C8C H8C1 109.7 2_756 .
O3C C8C H8C2 109.7 . .
C8C C8C H8C2 109.7 2_756 .
H8C1 C8C H8C2 108.2 . .
C1C O1C C4C 116.6(3) . .
C6C O2C C5C 110.5(3) . .
C8C O3C C7C 114.1(3) . .
C6S C1S C2S 116.6(3) . .
C6S C1S I1S 123.3(2) . .
C2S C1S I1S 120.1(2) . .
F1S C2S C1S 120.7(3) . .
F1S C2S C3S 118.1(3) . .
C1S C2S C3S 121.2(3) . .
F2S C3S C4S 120.1(3) . .
F2S C3S C2S 118.2(3) . .
C4S C3S C2S 121.7(3) . .
C5S C4S C3S 117.0(3) . .
C5S C4S I2S 122.0(2) . .
C3S C4S I2S 120.9(2) . .
F3S C5S C4S 120.4(3) . .
F3S C5S C6S 118.9(3) . .
C4S C5S C6S 120.7(3) . .
F4S C6S C1S 119.5(3) . .
F4S C6S C5S 117.7(3) . .
C1S C6S C5S 122.8(3) . .

loop_
_geom_bond_atom_site_label_1
_geom_bond_atom_site_label_2
_geom_bond_distance
_geom_bond_site_symmetry_2
C1A N1A 1.324(4) .
C1A N2A 1.335(4) .
C1A S1A 1.701(4) .
C2A N2A 1.443(5) .
C2A H2A1 0.9600 .
C2A H2A2 0.9600 .
C2A H2A3 0.9600 .
N1A H1A1 0.8600 .
N1A H1A2 0.8600 .
N2A H2A 0.8600 .
C1C O1C 1.374(4) .
C1C C2C 1.384(5) .
C1C C1C 1.390(7) 2_756
C2C C3C 1.380(6) .
C2C H2C 0.9300 .
C3C C3C 1.361(10) 2_756
C3C H3C 0.9300 .
C4C O1C 1.418(4) .
C4C C5C 1.480(5) .
C4C H4C1 0.9700 .
C4C H4C2 0.9700 .
C5C O2C 1.425(4) .
C5C H5C1 0.9700 .
C5C H5C2 0.9700 .
C6C O2C 1.424(4) .
C6C C7C 1.489(5) .
C6C H6C1 0.9700 .
C6C H6C2 0.9700 .
C7C O3C 1.420(4) .
C7C H7C1 0.9700 .
C7C H7C2 0.9700 .
C8C O3C 1.414(4) .
C8C C8C 1.482(7) 2_756
C8C H8C1 0.9700 .
C8C H8C2 0.9700 .
C1S C6S 1.369(5) .
C1S C2S 1.380(4) .
C1S I1S 2.092(3) .
C2S F1S 1.342(4) .
C2S C3S 1.382(4) .
C3S F2S 1.350(4) .
C3S C4S 1.381(4) .
C4S C5S 1.377(4) .
C4S I2S 2.098(3) .
C5S F3S 1.343(4) .
C5S C6S 1.378(5) .
C6S F4S 1.355(4) .

loop_
_geom_torsion_atom_site_label_1
_geom_torsion_atom_site_label_2
_geom_torsion_atom_site_label_3
_geom_torsion_atom_site_label_4
_geom_torsion
_geom_torsion_site_symmetry_1
_geom_torsion_site_symmetry_4
N1A C1A N2A C2A 177.5(4) . .
S1A C1A N2A C2A -1.6(5) . .
O1C C1C C2C C3C -176.2(4) . .
C1C C1C C2C C3C 2.7(7) 2_756 .
C1C C2C C3C C3C -0.7(9) . 2_756
O1C C4C C5C O2C 60.7(4) . .
O2C C6C C7C O3C -66.8(5) . .
C2C C1C O1C C4C 1.9(5) . .
C1C C1C O1C C4C -177.0(4) 2_756 .
C5C C4C O1C C1C 162.3(3) . .
C7C C6C O2C C5C 161.3(3) . .
C4C C5C O2C C6C 167.9(3) . .
C8C C8C O3C C7C -178.4(4) 2_756 .
C6C C7C O3C C8C -176.6(4) . .
C6S C1S C2S F1S -179.6(3) . .
I1S C1S C2S F1S -0.9(4) . .
C6S C1S C2S C3S -0.6(5) . .
I1S C1S C2S C3S 178.1(3) . .
F1S C2S C3S F2S -1.0(5) . .
C1S C2S C3S F2S 179.9(3) . .
F1S C2S C3S C4S 179.6(3) . .
C1S C2S C3S C4S 0.6(5) . .
F2S C3S C4S C5S -180.0(3) . .
C2S C3S C4S C5S -0.7(5) . .
F2S C3S C4S I2S 2.6(4) . .
C2S C3S C4S I2S -178.1(3) . .
C3S C4S C5S F3S -179.6(3) . .
I2S C4S C5S F3S -2.2(4) . .
C3S C4S C5S C6S 0.8(5) . .
I2S C4S C5S C6S 178.2(3) . .
C2S C1S C6S F4S 179.6(3) . .
I1S C1S C6S F4S 0.9(5) . .
C2S C1S C6S C5S 0.7(5) . .
I1S C1S C6S C5S -178.0(3) . .
F3S C5S C6S F4S 0.6(5) . .
C4S C5S C6S F4S -179.8(3) . .
F3S C5S C6S C1S 179.5(3) . .
C4S C5S C6S C1S -0.9(5) . .
